data_4028569
loop_
_publ_author_name
'Subrata Saha'
'Bidyut Akhuli'
'Sourav Chakraborty'
'Pradyut Ghosh'

_publ_section_title
;
 Synthesis of a Preorganized Hybrid Macrobicycle with Distinct Amide and
 Amine Clefts: Tetrahedral versus Spherical Anions Binding Studies
;
_journal_name_full 'Journal of Organic Chemistry'
_journal_page_first 8759
_journal_page_last 8765
_journal_paper_doi 10.1021/jo401504f
_journal_volume 78
_journal_year 2013
_chemical_formula_sum 'C47 H65 N7 O11'
_chemical_formula_weight 904.06
_chemical_name_systematic
; 
 ? 
;
_space_group_IT_number 2
_symmetry_cell_setting triclinic
_symmetry_space_group_name_Hall '-P 1'
_symmetry_space_group_name_H-M 'P -1'
_atom_sites_solution_hydrogens geom
_atom_sites_solution_primary direct
_atom_sites_solution_secondary difmap
_audit_creation_method SHELXL-97
_cell_angle_alpha 106.936(12)
_cell_angle_beta 94.523(12)
_cell_angle_gamma 103.162(13)
_cell_formula_units_Z 2
_cell_length_a 11.684(4)
_cell_length_b 13.811(5)
_cell_length_c 16.664(6)
_cell_measurement_reflns_used 3267
_cell_measurement_temperature 293(2)
_cell_measurement_theta_max 21.52
_cell_measurement_theta_min 2.32
_cell_volume 2474.2(15)
_computing_cell_refinement 'Bruker SAINT'
_computing_data_collection 'Bruker APEX2'
_computing_data_reduction 'Bruker SAINT'
_computing_molecular_graphics 'MERCURY 2.3'
_computing_publication_material 'ORTEP 3V.2'
_computing_structure_refinement 'SHELXL-97 (Sheldrick, 2008)'
_computing_structure_solution 'SHELXS-97 (Sheldrick, 2008)'
_diffrn_ambient_temperature 293(2)
_diffrn_measured_fraction_theta_full 0.988
_diffrn_measured_fraction_theta_max 0.988
_diffrn_measurement_device_type 'Bruker APEX-II CCD'
_diffrn_measurement_method '\f and \w scans'
_diffrn_radiation_monochromator graphite
_diffrn_radiation_source 'fine-focus sealed tube'
_diffrn_radiation_type MoK\a
_diffrn_radiation_wavelength 0.71073
_diffrn_reflns_av_R_equivalents 0.0760
_diffrn_reflns_av_unetI/netI 0.0863
_diffrn_reflns_limit_h_max 12
_diffrn_reflns_limit_h_min -12
_diffrn_reflns_limit_k_max 15
_diffrn_reflns_limit_k_min -14
_diffrn_reflns_limit_l_max 18
_diffrn_reflns_limit_l_min -18
_diffrn_reflns_number 19046
_diffrn_reflns_theta_full 22.98
_diffrn_reflns_theta_max 22.98
_diffrn_reflns_theta_min 1.29
_exptl_absorpt_coefficient_mu 0.087
_exptl_absorpt_correction_T_max 0.9948
_exptl_absorpt_correction_T_min 0.9181
_exptl_absorpt_correction_type multi-scan
_exptl_absorpt_process_details SADABS
_exptl_crystal_colour COLOURLESS
_exptl_crystal_density_diffrn 1.214
_exptl_crystal_description BLOCK
_exptl_crystal_F_000 968
_exptl_crystal_size_max 1.00
_exptl_crystal_size_mid 0.08
_exptl_crystal_size_min 0.06
_refine_diff_density_max 0.545
_refine_diff_density_min -0.271
_refine_diff_density_rms 0.075
_refine_ls_extinction_method none
_refine_ls_goodness_of_fit_ref 1.048
_refine_ls_hydrogen_treatment constr
_refine_ls_matrix_type full
_refine_ls_number_parameters 593
_refine_ls_number_reflns 6780
_refine_ls_number_restraints 0
_refine_ls_restrained_S_all 1.048
_refine_ls_R_factor_all 0.1448
_refine_ls_R_factor_gt 0.0853
_refine_ls_shift/su_max 0.026
_refine_ls_shift/su_mean 0.000
_refine_ls_structure_factor_coef Fsqd
_refine_ls_weighting_details 'calc w=1/[\s^2^(Fo^2^)+(0.1794P)^2^+0.0000P] where P=(Fo^2^+2Fc^2^)/3'
_refine_ls_weighting_scheme calc
_refine_ls_wR_factor_gt 0.2467
_refine_ls_wR_factor_ref 0.2988
_reflns_number_gt 3706
_reflns_number_total 6780
_reflns_threshold_expression >2sigma(I)
_cod_data_source_file jo401504f_si_002_1.cif
_cod_data_source_block L
_cod_original_cell_volume 2474.1(16)
_cod_original_sg_symbol_H-M 'P -1 '
_cod_database_code 4028569

loop_
_symmetry_equiv_pos_as_xyz
'x, y, z'
'-x, -y, -z'

loop_
_atom_site_label
_atom_site_type_symbol
_atom_site_fract_x
_atom_site_fract_y
_atom_site_fract_z
_atom_site_U_iso_or_equiv
_atom_site_adp_type
_atom_site_occupancy
_atom_site_symmetry_multiplicity
_atom_site_calc_flag
_atom_site_refinement_flags
C18 C 0.5758(5) 0.6798(4) 0.4274(3) 0.0687(14) Uani 1 1 d .
H18 H 0.5199 0.6153 0.4040 0.082 Uiso 1 1 calc R
C40 C 0.2456(4) 0.4923(4) 0.6209(3) 0.0587(13) Uani 1 1 d .
C7 C 0.1038(4) 0.6644(4) 0.1101(3) 0.0561(12) Uani 1 1 d .
C13 C 0.6125(4) 0.7404(4) 0.3764(3) 0.0515(12) Uani 1 1 d .
C5 C 0.2472(4) 0.5653(4) 0.0673(3) 0.0599(13) Uani 1 1 d .
C44 C 0.4384(5) 0.6452(4) 0.8347(3) 0.0731(15) Uani 1 1 d .
H44A H 0.5064 0.6159 0.8353 0.088 Uiso 1 1 calc R
H44B H 0.3812 0.6115 0.8639 0.088 Uiso 1 1 calc R
C25 C 0.2377(5) 0.8997(4) 0.6543(3) 0.0592(13) Uani 1 1 d .
C37 C 0.1376(4) 0.4398(4) 0.4507(3) 0.0595(13) Uani 1 1 d .
C16 C 0.7061(4) 0.8091(4) 0.5500(3) 0.0560(12) Uani 1 1 d .
C30 C 0.1316(5) 0.9155(4) 0.6276(3) 0.0631(13) Uani 1 1 d .
H30 H 0.0895 0.9464 0.6683 0.076 Uiso 1 1 calc R
C28 C 0.1474(4) 0.8433(4) 0.4814(3) 0.0597(13) Uani 1 1 d .
C14 C 0.6937(5) 0.8347(4) 0.4114(3) 0.0698(14) Uani 1 1 d .
H14 H 0.7194 0.8764 0.3780 0.084 Uiso 1 1 calc R
C19 C 0.7664(4) 0.8452(4) 0.6412(3) 0.0699(14) Uani 1 1 d .
H19A H 0.8390 0.8225 0.6429 0.084 Uiso 1 1 calc R
H19B H 0.7886 0.9213 0.6621 0.084 Uiso 1 1 calc R
C6 C 0.2136(4) 0.6602(4) 0.0837(3) 0.0564(12) Uani 1 1 d .
C15 C 0.7383(4) 0.8686(4) 0.4981(3) 0.0679(14) Uani 1 1 d .
H15 H 0.7922 0.9342 0.5216 0.082 Uiso 1 1 calc R
C42 C 0.0811(5) 0.3947(4) 0.5063(3) 0.0694(15) Uani 1 1 d .
H42 H 0.0074 0.3458 0.4877 0.083 Uiso 1 1 calc R
C43 C 0.3060(5) 0.5185(4) 0.7114(3) 0.0730(15) Uani 1 1 d .
H43A H 0.2451 0.5106 0.7471 0.088 Uiso 1 1 calc R
H43B H 0.3511 0.4680 0.7131 0.088 Uiso 1 1 calc R
C20 C 0.7513(5) 0.8479(5) 0.7868(3) 0.0741(15) Uani 1 1 d .
H20A H 0.7681 0.9238 0.8053 0.089 Uiso 1 1 calc R
H20B H 0.8266 0.8298 0.7909 0.089 Uiso 1 1 calc R
C17 C 0.6219(5) 0.7146(4) 0.5132(3) 0.0698(14) Uani 1 1 d .
H17 H 0.5954 0.6732 0.5466 0.084 Uiso 1 1 calc R
C38 C 0.2461(5) 0.5107(5) 0.4801(3) 0.0786(16) Uani 1 1 d .
H38 H 0.2849 0.5409 0.4433 0.094 Uiso 1 1 calc R
C2 C 0.0262(4) 0.5754(5) 0.1185(3) 0.0601(13) Uani 1 1 d .
C41 C 0.1352(5) 0.4229(4) 0.5896(3) 0.0699(15) Uani 1 1 d .
H41 H 0.0949 0.3935 0.6263 0.084 Uiso 1 1 calc R
C3 C 0.0594(5) 0.4821(4) 0.1006(3) 0.0646(14) Uani 1 1 d .
C24 C 0.2865(5) 0.9366(4) 0.7485(3) 0.0736(15) Uani 1 1 d .
H24A H 0.2877 1.0099 0.7722 0.088 Uiso 1 1 calc R
H24B H 0.2325 0.8973 0.7762 0.088 Uiso 1 1 calc R
C12 C 0.6152(4) 0.7460(5) 0.2326(3) 0.0754(16) Uani 1 1 d .
H12A H 0.6984 0.7458 0.2355 0.090 Uiso 1 1 calc R
H12B H 0.6112 0.8184 0.2485 0.090 Uiso 1 1 calc R
C39 C 0.2999(5) 0.5388(5) 0.5641(3) 0.0797(17) Uani 1 1 d .
H39 H 0.3727 0.5891 0.5829 0.096 Uiso 1 1 calc R
C29 C 0.0842(5) 0.8876(4) 0.5426(3) 0.0673(14) Uani 1 1 d .
H29 H 0.0112 0.8985 0.5270 0.081 Uiso 1 1 calc R
C4 C 0.1701(5) 0.4765(4) 0.0752(3) 0.0635(13) Uani 1 1 d .
C31 C 0.0138(5) 0.8513(4) 0.3680(3) 0.0683(14) Uani 1 1 d .
H31A H 0.0262 0.9252 0.3987 0.082 Uiso 1 1 calc R
H31B H -0.0586 0.8131 0.3815 0.082 Uiso 1 1 calc R
C27 C 0.2506(5) 0.8231(5) 0.5054(3) 0.0800(17) Uani 1 1 d .
H27 H 0.2912 0.7904 0.4644 0.096 Uiso 1 1 calc R
C11 C 0.5525(5) 0.6891(5) 0.1436(3) 0.0741(16) Uani 1 1 d .
C35 C -0.0622(5) 0.3414(4) 0.2440(3) 0.0670(14) Uani 1 1 d .
C21 C 0.6762(5) 0.8064(5) 0.8457(3) 0.0772(16) Uani 1 1 d .
H21A H 0.6684 0.7317 0.8319 0.093 Uiso 1 1 calc R
H21B H 0.7171 0.8400 0.9037 0.093 Uiso 1 1 calc R
C32 C -0.0011(5) 0.8355(4) 0.2742(3) 0.0691(14) Uani 1 1 d .
C10 C 0.3724(4) 0.5630(5) 0.0505(3) 0.0752(16) Uani 1 1 d .
H10A H 0.3758 0.4911 0.0257 0.090 Uiso 1 1 calc R
H10B H 0.3950 0.6008 0.0110 0.090 Uiso 1 1 calc R
C36 C -0.0225(5) 0.3495(4) 0.3346(3) 0.0679(14) Uani 1 1 d .
H36A H -0.0784 0.3751 0.3698 0.082 Uiso 1 1 calc R
H36B H -0.0225 0.2804 0.3375 0.082 Uiso 1 1 calc R
C22 C 0.5641(5) 0.9374(4) 0.8805(3) 0.0782(16) Uani 1 1 d .
H22A H 0.6274 0.9786 0.8604 0.094 Uiso 1 1 calc R
H22B H 0.5846 0.9559 0.9416 0.094 Uiso 1 1 calc R
C8 C 0.2972(4) 0.7569(4) 0.0764(4) 0.0737(15) Uani 1 1 d .
H8A H 0.3576 0.7371 0.0443 0.111 Uiso 1 1 calc R
H8B H 0.3338 0.8034 0.1321 0.111 Uiso 1 1 calc R
H8C H 0.2535 0.7918 0.0482 0.111 Uiso 1 1 calc R
C45 C 0.4779(5) 0.7595(5) 0.8815(3) 0.0765(16) Uani 1 1 d .
H45A H 0.4078 0.7853 0.8902 0.092 Uiso 1 1 calc R
H45B H 0.5200 0.7694 0.9370 0.092 Uiso 1 1 calc R
C33 C 0.0724(5) 0.7680(4) 0.1396(3) 0.0718(15) Uani 1 1 d .
H33A H 0.1259 0.8199 0.1218 0.086 Uiso 1 1 calc R
H33B H -0.0082 0.7602 0.1143 0.086 Uiso 1 1 calc R
C26 C 0.2967(5) 0.8511(5) 0.5913(4) 0.0815(17) Uani 1 1 d .
H26 H 0.3679 0.8371 0.6068 0.098 Uiso 1 1 calc R
C23 C 0.4476(5) 0.9646(5) 0.8599(3) 0.0792(16) Uani 1 1 d .
H23A H 0.3876 0.9338 0.8888 0.095 Uiso 1 1 calc R
H23B H 0.4600 1.0401 0.8803 0.095 Uiso 1 1 calc R
C34 C -0.0217(5) 0.3884(4) 0.1164(3) 0.0837(17) Uani 1 1 d .
H34A H -0.1037 0.3917 0.1086 0.100 Uiso 1 1 calc R
H34B H -0.0155 0.3238 0.0759 0.100 Uiso 1 1 calc R
C9 C 0.2081(6) 0.3758(5) 0.0597(4) 0.0958(19) Uani 1 1 d .
H9A H 0.2878 0.3910 0.0883 0.144 Uiso 1 1 calc R
H9B H 0.2054 0.3441 -0.0002 0.144 Uiso 1 1 calc R
H9C H 0.1553 0.3284 0.0810 0.144 Uiso 1 1 calc R
C1 C -0.0906(5) 0.5816(5) 0.1498(3) 0.092(2) Uani 1 1 d .
H1A H -0.1486 0.5154 0.1242 0.139 Uiso 1 1 calc R
H1B H -0.1178 0.6355 0.1347 0.139 Uiso 1 1 calc R
H1C H -0.0796 0.5980 0.2104 0.139 Uiso 1 1 calc R
N4 N 0.6937(3) 0.8063(3) 0.6983(2) 0.0637(11) Uani 1 1 d .
H4 H 0.6241 0.7633 0.6815 0.076 Uiso 1 1 calc R
N6 N 0.3843(4) 0.6217(3) 0.7467(2) 0.0674(12) Uani 1 1 d .
H6 H 0.3982 0.6656 0.7189 0.081 Uiso 1 1 calc R
N5 N 0.5549(4) 0.8241(3) 0.8406(2) 0.0629(11) Uani 1 1 d .
N3 N 0.4551(3) 0.6129(3) 0.1322(2) 0.0651(11) Uani 1 1 d .
H3 H 0.4388 0.5909 0.1743 0.078 Uiso 1 1 calc R
N2 N 0.0824(4) 0.8029(3) 0.2323(2) 0.0695(12) Uani 1 1 d .
H2 H 0.1462 0.8022 0.2614 0.083 Uiso 1 1 calc R
N7 N 0.4058(4) 0.9253(4) 0.7685(3) 0.0759(13) Uani 1 1 d .
H7 H 0.4464 0.8988 0.7311 0.091 Uiso 1 1 calc R
N1 N 0.0133(4) 0.3890(3) 0.2043(3) 0.0752(13) Uani 1 1 d .
H1 H 0.0847 0.4213 0.2298 0.090 Uiso 1 1 calc R
O2 O 0.5628(3) 0.6979(3) 0.2911(2) 0.0711(10) Uani 1 1 d .
O6 O 0.0920(3) 0.4174(3) 0.3664(2) 0.0741(10) Uani 1 1 d .
O4 O 0.1106(3) 0.8170(3) 0.3949(2) 0.0764(11) Uani 1 1 d .
O5 O -0.1658(3) 0.2908(3) 0.2094(2) 0.0889(12) Uani 1 1 d .
O3 O -0.0889(4) 0.8539(3) 0.2408(2) 0.0921(13) Uani 1 1 d .
O1 O 0.5916(3) 0.7179(4) 0.0853(2) 0.1165(17) Uani 1 1 d .
O7 O 0.5916(3) 0.5878(3) 0.6713(2) 0.0739(10) Uani 1 1 d .
O8 O 0.2949(4) 0.5227(3) 0.2526(2) 0.0904(12) Uani 1 1 d .
H8 H 0.3204 0.4954 0.2853 0.136 Uiso 1 1 calc R
C46 C 0.2706(5) 0.6159(5) 0.2992(4) 0.0877(17) Uani 1 1 d .
H46A H 0.3375 0.6573 0.3422 0.131 Uiso 1 1 calc R
H46B H 0.2017 0.5996 0.3256 0.131 Uiso 1 1 calc R
H46C H 0.2557 0.6546 0.2619 0.131 Uiso 1 1 calc R
O9 O 0.5988(6) 0.0428(8) 0.7143(5) 0.201(4) Uani 1 1 d .
H9 H 0.5496 0.0624 0.7432 0.302 Uiso 1 1 calc R
C47 C 0.5831(8) 0.0603(7) 0.6411(7) 0.146(3) Uani 1 1 d .
H47A H 0.6572 0.0990 0.6316 0.219 Uiso 1 1 calc R
H47B H 0.5253 0.0999 0.6422 0.219 Uiso 1 1 calc R
H47C H 0.5554 -0.0055 0.5962 0.219 Uiso 1 1 calc R
O10 O 0.7983(5) 0.8719(4) 0.0903(3) 0.1308(17) Uani 1 1 d .
O11 O 0.1154(18) 0.9246(12) 0.9608(9) 0.430(11) Uani 1 1 d .

loop_
_atom_site_aniso_label
_atom_site_aniso_U_11
_atom_site_aniso_U_22
_atom_site_aniso_U_33
_atom_site_aniso_U_23
_atom_site_aniso_U_13
_atom_site_aniso_U_12
C18 0.082(4) 0.061(3) 0.051(3) 0.022(3) 0.006(3) -0.008(3)
C40 0.067(3) 0.065(3) 0.047(3) 0.029(2) 0.012(2) 0.007(3)
C7 0.057(3) 0.080(4) 0.036(3) 0.026(2) 0.007(2) 0.018(3)
C13 0.052(3) 0.059(3) 0.048(3) 0.028(2) 0.010(2) 0.007(2)
C5 0.063(3) 0.085(4) 0.033(3) 0.021(2) 0.012(2) 0.020(3)
C44 0.088(4) 0.087(4) 0.042(3) 0.032(3) 0.007(3) 0.006(3)
C25 0.078(4) 0.052(3) 0.050(3) 0.022(2) 0.018(3) 0.012(2)
C37 0.059(3) 0.074(3) 0.042(3) 0.025(2) 0.003(2) 0.005(3)
C16 0.051(3) 0.064(3) 0.051(3) 0.020(3) 0.013(2) 0.006(2)
C30 0.071(3) 0.067(3) 0.056(4) 0.021(3) 0.022(3) 0.020(3)
C28 0.072(3) 0.062(3) 0.050(3) 0.021(2) 0.014(3) 0.021(3)
C14 0.075(3) 0.076(4) 0.066(4) 0.044(3) 0.014(3) 0.007(3)
C19 0.057(3) 0.088(4) 0.051(3) 0.020(3) 0.008(2) -0.004(3)
C6 0.057(3) 0.077(4) 0.035(3) 0.023(2) 0.008(2) 0.012(3)
C15 0.068(3) 0.064(3) 0.060(4) 0.024(3) 0.006(3) -0.009(2)
C42 0.076(3) 0.068(3) 0.055(3) 0.033(3) 0.004(3) -0.012(3)
C43 0.079(4) 0.090(4) 0.055(3) 0.042(3) 0.015(3) 0.005(3)
C20 0.068(3) 0.097(4) 0.053(3) 0.027(3) 0.006(3) 0.012(3)
C17 0.082(4) 0.072(3) 0.051(3) 0.032(3) 0.012(3) -0.005(3)
C38 0.068(3) 0.112(4) 0.056(4) 0.050(3) 0.014(3) -0.008(3)
C2 0.048(3) 0.091(4) 0.034(3) 0.020(3) 0.003(2) 0.003(3)
C41 0.086(4) 0.068(3) 0.056(4) 0.038(3) 0.017(3) -0.005(3)
C3 0.070(3) 0.076(4) 0.036(3) 0.023(3) -0.001(2) -0.008(3)
C24 0.091(4) 0.072(4) 0.060(4) 0.023(3) 0.024(3) 0.017(3)
C12 0.061(3) 0.111(4) 0.062(4) 0.050(3) 0.014(3) 0.008(3)
C39 0.065(3) 0.114(5) 0.057(4) 0.048(3) 0.008(3) -0.010(3)
C29 0.071(3) 0.069(3) 0.061(4) 0.018(3) 0.011(3) 0.019(3)
C4 0.092(4) 0.063(3) 0.033(3) 0.017(2) -0.006(3) 0.019(3)
C31 0.071(3) 0.077(4) 0.055(3) 0.013(3) 0.009(3) 0.026(3)
C27 0.097(4) 0.103(4) 0.054(4) 0.022(3) 0.020(3) 0.054(4)
C11 0.062(3) 0.121(5) 0.052(4) 0.043(3) 0.018(3) 0.025(3)
C35 0.068(4) 0.059(3) 0.066(4) 0.027(3) -0.005(3) -0.002(3)
C21 0.076(4) 0.111(5) 0.045(3) 0.033(3) 0.003(3) 0.016(3)
C32 0.066(3) 0.072(4) 0.066(4) 0.015(3) 0.007(3) 0.022(3)
C10 0.075(4) 0.108(4) 0.050(3) 0.026(3) 0.018(3) 0.034(3)
C36 0.072(3) 0.066(3) 0.059(3) 0.029(3) 0.003(3) -0.003(3)
C22 0.091(4) 0.085(4) 0.045(3) 0.014(3) 0.004(3) 0.009(3)
C8 0.067(3) 0.082(4) 0.076(4) 0.040(3) 0.017(3) 0.007(3)
C45 0.081(4) 0.103(5) 0.040(3) 0.028(3) 0.009(3) 0.009(3)
C33 0.071(3) 0.101(4) 0.054(3) 0.034(3) 0.014(3) 0.031(3)
C26 0.094(4) 0.093(4) 0.065(4) 0.023(3) 0.011(3) 0.041(3)
C23 0.094(4) 0.092(4) 0.047(3) 0.014(3) 0.011(3) 0.027(3)
C34 0.091(4) 0.087(4) 0.054(4) 0.028(3) -0.010(3) -0.014(3)
C9 0.127(5) 0.084(4) 0.071(4) 0.022(3) -0.003(4) 0.029(4)
C1 0.064(3) 0.141(6) 0.057(4) 0.030(3) 0.014(3) -0.004(3)
N4 0.061(2) 0.075(3) 0.042(2) 0.016(2) 0.0063(19) -0.0036(19)
N6 0.080(3) 0.079(3) 0.041(2) 0.036(2) 0.009(2) -0.005(2)
N5 0.071(3) 0.080(3) 0.037(2) 0.022(2) 0.0098(19) 0.014(2)
N3 0.058(3) 0.100(3) 0.043(3) 0.032(2) 0.012(2) 0.019(2)
N2 0.062(3) 0.095(3) 0.052(3) 0.020(2) 0.003(2) 0.030(2)
N7 0.087(3) 0.106(4) 0.040(3) 0.023(2) 0.017(2) 0.034(3)
N1 0.074(3) 0.089(3) 0.052(3) 0.037(2) -0.009(2) -0.014(2)
O2 0.075(2) 0.088(2) 0.045(2) 0.0347(18) 0.0043(17) -0.0055(18)
O6 0.072(2) 0.090(3) 0.049(2) 0.0328(18) 0.0000(17) -0.0125(19)
O4 0.090(3) 0.098(3) 0.049(2) 0.0174(19) 0.0111(19) 0.047(2)
O5 0.074(3) 0.100(3) 0.083(3) 0.045(2) -0.008(2) -0.011(2)
O3 0.075(3) 0.136(4) 0.073(3) 0.028(2) 0.006(2) 0.052(2)
O1 0.078(3) 0.213(5) 0.061(3) 0.076(3) 0.019(2) 0.000(3)
O7 0.085(2) 0.082(2) 0.059(2) 0.0317(18) 0.0180(18) 0.0149(19)
O8 0.123(3) 0.091(3) 0.059(2) 0.026(2) -0.001(2) 0.032(2)
C46 0.091(4) 0.104(5) 0.073(4) 0.041(4) 0.010(3) 0.021(3)
O9 0.163(6) 0.301(10) 0.122(5) 0.107(6) 0.014(4) -0.020(6)
C47 0.134(7) 0.167(8) 0.166(9) 0.098(7) 0.048(6) 0.029(6)
O10 0.142(4) 0.134(4) 0.112(4) 0.042(3) 0.015(3) 0.026(3)
O11 0.58(3) 0.358(18) 0.249(14) 0.124(11) 0.036(15) -0.107(17)

loop_
_atom_type_symbol
_atom_type_description
_atom_type_scat_dispersion_real
_atom_type_scat_dispersion_imag
_atom_type_scat_source
C C 0.0033 0.0016 'International Tables Vol C Tables 4.2.6.8 and 6.1.1.4'
H H 0.0000 0.0000 'International Tables Vol C Tables 4.2.6.8 and 6.1.1.4'
N N 0.0061 0.0033 'International Tables Vol C Tables 4.2.6.8 and 6.1.1.4'
O O 0.0106 0.0060 'International Tables Vol C Tables 4.2.6.8 and 6.1.1.4'

loop_
_geom_angle_atom_site_label_1
_geom_angle_atom_site_label_2
_geom_angle_atom_site_label_3
_geom_angle
C13 C18 C17 120.4(4)
C41 C40 C39 116.1(5)
C41 C40 C43 122.6(4)
C39 C40 C43 121.3(4)
C6 C7 C2 120.9(5)
C6 C7 C33 120.2(4)
C2 C7 C33 118.5(4)
C14 C13 C18 119.2(5)
C14 C13 O2 124.6(4)
C18 C13 O2 116.2(4)
C4 C5 C6 120.1(4)
C4 C5 C10 119.7(5)
C6 C5 C10 119.8(5)
N6 C44 C45 112.9(4)
C30 C25 C26 116.7(5)
C30 C25 C24 120.0(4)
C26 C25 C24 123.4(5)
C38 C37 O6 116.9(4)
C38 C37 C42 118.6(5)
O6 C37 C42 124.5(4)
C15 C16 C17 116.6(5)
C15 C16 C19 120.4(4)
C17 C16 C19 123.0(4)
C25 C30 C29 123.0(4)
C27 C28 O4 116.9(4)
C27 C28 C29 119.6(5)
O4 C28 C29 123.5(5)
C13 C14 C15 119.4(4)
N4 C19 C16 114.4(4)
C7 C6 C5 119.1(4)
C7 C6 C8 120.4(5)
C5 C6 C8 120.4(4)
C16 C15 C14 122.8(5)
C41 C42 C37 119.6(5)
N6 C43 C40 114.9(4)
N4 C20 C21 113.0(4)
C16 C17 C18 121.5(4)
C37 C38 C39 121.5(4)
C3 C2 C7 119.5(4)
C3 C2 C1 120.0(5)
C7 C2 C1 120.5(5)
C40 C41 C42 123.4(4)
C2 C3 C4 120.6(4)
C2 C3 C34 118.8(5)
C4 C3 C34 120.5(5)
N7 C24 C25 114.8(4)
O2 C12 C11 111.1(4)
C38 C39 C40 120.8(5)
C30 C29 C28 118.9(5)
C5 C4 C3 119.8(5)
C5 C4 C9 119.8(5)
C3 C4 C9 120.3(5)
O4 C31 C32 112.1(4)
C28 C27 C26 120.6(5)
O1 C11 N3 123.4(5)
O1 C11 C12 118.7(5)
N3 C11 C12 117.8(4)
O5 C35 N1 122.1(5)
O5 C35 C36 119.1(5)
N1 C35 C36 118.8(4)
N5 C21 C20 113.5(4)
O3 C32 N2 124.1(5)
O3 C32 C31 118.7(5)
N2 C32 C31 117.2(5)
N3 C10 C5 108.7(4)
O6 C36 C35 111.7(4)
N5 C22 C23 111.9(4)
N5 C45 C44 116.0(4)
N2 C33 C7 109.4(4)
C25 C26 C27 121.1(5)
N7 C23 C22 110.7(4)
N1 C34 C3 109.6(4)
C19 N4 C20 113.1(4)
C43 N6 C44 113.4(4)
C45 N5 C22 111.4(4)
C45 N5 C21 110.3(4)
C22 N5 C21 109.5(4)
C11 N3 C10 123.5(4)
C32 N2 C33 124.0(4)
C24 N7 C23 111.6(4)
C35 N1 C34 121.6(4)
C13 O2 C12 118.3(4)
C37 O6 C36 118.8(3)
C28 O4 C31 118.2(4)

loop_
_geom_bond_atom_site_label_1
_geom_bond_atom_site_label_2
_geom_bond_distance
C18 C13 1.384(6)
C18 C17 1.387(7)
C40 C41 1.377(7)
C40 C39 1.405(6)
C40 C43 1.518(7)
C7 C6 1.397(6)
C7 C2 1.402(7)
C7 C33 1.510(7)
C13 C14 1.359(7)
C13 O2 1.390(5)
C5 C4 1.394(7)
C5 C6 1.410(7)
C5 C10 1.515(7)
C44 N6 1.463(6)
C44 C45 1.486(7)
C25 C30 1.369(7)
C25 C26 1.393(7)
C25 C24 1.520(7)
C37 C38 1.366(7)
C37 O6 1.381(5)
C37 C42 1.388(6)
C16 C15 1.374(7)
C16 C17 1.379(7)
C16 C19 1.513(7)
C30 C29 1.386(7)
C28 C27 1.354(7)
C28 O4 1.385(6)
C28 C29 1.387(6)
C14 C15 1.398(7)
C19 N4 1.460(6)
C6 C8 1.507(7)
C42 C41 1.382(7)
C43 N6 1.431(6)
C20 N4 1.461(6)
C20 C21 1.515(7)
C38 C39 1.392(7)
C2 C3 1.386(7)
C2 C1 1.511(7)
C3 C4 1.404(7)
C3 C34 1.523(7)
C24 N7 1.461(7)
C12 O2 1.432(5)
C12 C11 1.497(7)
C4 C9 1.513(7)
C31 O4 1.411(6)
C31 C32 1.504(7)
C27 C26 1.396(7)
C11 O1 1.235(6)
C11 N3 1.320(7)
C35 O5 1.248(6)
C35 N1 1.316(6)
C35 C36 1.508(7)
C21 N5 1.492(6)
C32 O3 1.240(6)
C32 N2 1.329(6)
C10 N3 1.485(6)
C36 O6 1.406(6)
C22 N5 1.486(7)
C22 C23 1.531(7)
C45 N5 1.468(6)
C33 N2 1.464(6)
C23 N7 1.462(6)
C34 N1 1.487(6)
O8 C46 1.400(6)
O9 C47 1.318(10)
